data_2241995
loop_
_publ_author_name
'Reiss, Guido J.'
'van Megen, Martin'
'Frank, Walter'

_publ_section_title
;
 Hydrogen bonds and van der Waals forces as tools for the construction of
 a herringbone pattern in the crystal structure of hexane-1,6-diaminium
 hexane-1,6-diyl bis(hydrogen phosphonate)
;
_journal_issue 1
_journal_name_full 'Acta Crystallographica Section E'
_journal_page_first 76
_journal_page_last 80
_journal_paper_doi 10.1107/S2056989016019873
_journal_volume 73
_journal_year 2017
_chemical_formula_iupac 'C6 H18 N2 2+, C6 H14 O6 P2 2-'
_chemical_formula_moiety 'C6 H18 N2 2+, C6 H14 O6 P2 2-'
_chemical_formula_sum 'C12 H32 N2 O6 P2'
_chemical_formula_weight 362.33
_chemical_melting_point 501
_chemical_name_systematic
;
Hexane-1,6-diaminium hexane-1,6-diyl bis(hydrogen phosphonate)
;
_space_group_crystal_system monoclinic
_space_group_IT_number 14
_space_group_name_Hall '-P 2ybc'
_space_group_name_H-M_alt 'P 1 21/c 1'
_symmetry_space_group_name_Hall '-P 2ybc'
_symmetry_space_group_name_H-M 'P 1 21/c 1'
_atom_sites_solution_hydrogens mixed
_audit_creation_method SHELXL-2014/7
_cell_angle_alpha 90
_cell_angle_beta 98.090(3)
_cell_angle_gamma 90
_cell_formula_units_Z 2
_cell_length_a 5.88242(16)
_cell_length_b 20.2162(5)
_cell_length_c 7.7574(2)
_cell_measurement_reflns_used 8526
_cell_measurement_temperature 292(2)
_cell_measurement_theta_max 33.9009
_cell_measurement_theta_min 3.0168
_cell_volume 913.33(4)
_computing_cell_refinement
;
CrysAlis PRO (Oxford Diffraction, 2006)
;
_computing_data_collection
;
CrysAlis PRO (Oxford Diffraction, 2006)
;
_computing_data_reduction
;
CrysAlis PRO (Oxford Diffraction, 2006)
;
_computing_molecular_graphics
;
DIAMOND (Brandenburg, 2015)
;
_computing_publication_material
;
publCIF (Westrip, 2010)
;
_computing_structure_refinement
;
SHELXL2014 (Sheldrick, 2015b)
;
_computing_structure_solution
;
SHELXT (Sheldrick, 2015a)
;
_diffrn_ambient_temperature 292(2)
_diffrn_detector_area_resol_mean 16.2711
_diffrn_measured_fraction_theta_full 0.999
_diffrn_measured_fraction_theta_max 0.999
_diffrn_measurement_device_type 'Oxford Diffraction Xcalibur with Eos detector'
_diffrn_measurement_method '\w scans'
_diffrn_radiation_type MoK\a
_diffrn_radiation_wavelength 0.71073
_diffrn_reflns_av_R_equivalents 0.0223
_diffrn_reflns_limit_h_max 8
_diffrn_reflns_limit_h_min -8
_diffrn_reflns_limit_k_max 28
_diffrn_reflns_limit_k_min -28
_diffrn_reflns_limit_l_max 10
_diffrn_reflns_limit_l_min -11
_diffrn_reflns_number 14194
_diffrn_reflns_theta_full 30.500
_diffrn_reflns_theta_max 30.500
_diffrn_reflns_theta_min 3.331
_exptl_absorpt_coefficient_mu 0.265
_exptl_absorpt_correction_T_max 1.00000
_exptl_absorpt_correction_T_min 0.89772
_exptl_absorpt_correction_type multi-scan
_exptl_absorpt_process_details
;
(<i>CrysAlis PRO</i>; Oxford Diffraction, 2006)
;
_exptl_crystal_colour colorless
_exptl_crystal_density_diffrn 1.318
_exptl_crystal_description block
_exptl_crystal_F_000 392
_exptl_crystal_size_max 0.40
_exptl_crystal_size_mid 0.20
_exptl_crystal_size_min 0.12
_refine_diff_density_max 0.644
_refine_diff_density_min -0.276
_refine_ls_extinction_method none
_refine_ls_goodness_of_fit_ref 1.016
_refine_ls_hydrogen_treatment mixed
_refine_ls_matrix_type full
_refine_ls_number_parameters 116
_refine_ls_number_reflns 2779
_refine_ls_number_restraints 0
_refine_ls_restrained_S_all 1.016
_refine_ls_R_factor_all 0.0568
_refine_ls_R_factor_gt 0.0471
_refine_ls_shift/su_max 0.000
_refine_ls_shift/su_mean 0.000
_refine_ls_structure_factor_coef Fsqd
_refine_ls_weighting_details 'w=1/[\s^2^(Fo^2^)+(0.0180P)^2^+1.0000P] where P=(Fo^2^+2Fc^2^)/3'
_refine_ls_weighting_scheme calc
_refine_ls_wR_factor_gt 0.0938
_refine_ls_wR_factor_ref 0.0983
_reflns_number_gt 2339
_reflns_number_total 2779
_reflns_threshold_expression 'I > 2\s(I)'
_cod_data_source_file wm5345sup1.cif
_cod_data_source_block I
_cod_database_code 2241995
_shelx_space_group_comment
;
The symmetry employed for this shelxl refinement is uniquely defined
by the following loop, which should always be used as a source of
symmetry information in preference to the above space-group names.
They are only intended as comments.
;

loop_
_space_group_symop_operation_xyz
'x, y, z'
'-x, y+1/2, -z+1/2'
'-x, -y, -z'
'x, -y-1/2, z-1/2'

loop_
_atom_site_type_symbol
_atom_site_label
_atom_site_fract_x
_atom_site_fract_y
_atom_site_fract_z
_atom_site_U_iso_or_equiv
_atom_site_adp_type
_atom_site_calc_flag
_atom_site_occupancy
N N1 -0.0383(3) 0.18730(8) 0.0899(2) 0.0330(3) Uani d 1
H H11 0.005(4) 0.2266(12) 0.135(3) 0.043(6) Uiso d 1
H H12 0.024(4) 0.1833(11) -0.006(3) 0.047(7) Uiso d 1
H H13 -0.190(4) 0.1883(11) 0.054(3) 0.043(6) Uiso d 1
C C1 0.0201(4) 0.13413(10) 0.2199(3) 0.0446(5) Uani d 1
H H1A -0.0407 0.1459 0.3257 0.053 Uiso calc 1
H H1B 0.1858 0.1315 0.2478 0.053 Uiso calc 1
C C2 -0.0708(4) 0.06670(10) 0.1609(3) 0.0501(5) Uani d 1
H H2A -0.0529 0.0373 0.2607 0.060 Uiso calc 1
H H2B -0.2338 0.0706 0.1201 0.060 Uiso calc 1
C C3 0.0423(4) 0.03569(11) 0.0201(4) 0.0532(6) Uani d 1
H H3A 0.2072 0.0352 0.0552 0.064 Uiso calc 1
H H3B 0.0107 0.0622 -0.0848 0.064 Uiso calc 1
P P1 0.40040(8) 0.30335(2) 0.30797(6) 0.02754(11) Uani d 1
O O1 0.5147(2) 0.23351(7) 0.28712(19) 0.0388(3) Uani d 1
H H1 0.490(4) 0.2187(12) 0.190(3) 0.051(7) Uiso d 1
O O2 0.4820(2) 0.32500(6) 0.49279(16) 0.0357(3) Uani d 1
O O3 0.1446(2) 0.29998(6) 0.26262(18) 0.0359(3) Uani d 1
C C4 0.5251(3) 0.35522(9) 0.1593(2) 0.0367(4) Uani d 1
H H4A 0.6898 0.3568 0.1952 0.044 Uiso calc 1
H H4B 0.4988 0.3351 0.0447 0.044 Uiso calc 1
C C5 0.4345(4) 0.42525(9) 0.1453(3) 0.0411(4) Uani d 1
H H5A 0.4665 0.4467 0.2580 0.049 Uiso calc 1
H H5B 0.2693 0.4243 0.1120 0.049 Uiso calc 1
C C6 0.5441(4) 0.46516(10) 0.0111(3) 0.0457(5) Uani d 1
H H6A 0.7089 0.4664 0.0462 0.055 Uiso calc 1
H H6B 0.5155 0.4427 -0.1004 0.055 Uiso calc 1

loop_
_atom_site_aniso_label
_atom_site_aniso_U_11
_atom_site_aniso_U_22
_atom_site_aniso_U_33
_atom_site_aniso_U_12
_atom_site_aniso_U_13
_atom_site_aniso_U_23
N1 0.0291(7) 0.0326(8) 0.0383(9) -0.0038(6) 0.0077(6) -0.0065(6)
C1 0.0472(11) 0.0334(10) 0.0519(12) -0.0008(8) 0.0029(9) -0.0008(9)
C2 0.0533(12) 0.0333(10) 0.0656(15) -0.0034(9) 0.0151(11) 0.0004(10)
C3 0.0521(13) 0.0383(11) 0.0710(16) -0.0045(10) 0.0152(12) -0.0072(11)
P1 0.0292(2) 0.0280(2) 0.0258(2) -0.00367(16) 0.00522(15) 0.00149(16)
O1 0.0460(8) 0.0380(7) 0.0322(7) 0.0093(6) 0.0050(6) 0.0007(6)
O2 0.0410(7) 0.0384(7) 0.0277(6) -0.0069(5) 0.0052(5) -0.0010(5)
O3 0.0297(6) 0.0351(7) 0.0425(7) -0.0028(5) 0.0042(5) -0.0021(6)
C4 0.0428(10) 0.0372(9) 0.0321(9) -0.0055(8) 0.0119(8) 0.0024(7)
C5 0.0538(12) 0.0339(9) 0.0381(10) -0.0053(8) 0.0151(9) 0.0054(8)
C6 0.0619(13) 0.0365(10) 0.0412(11) -0.0099(9) 0.0165(10) 0.0066(8)

loop_
_atom_type_symbol
_atom_type_description
_atom_type_scat_dispersion_real
_atom_type_scat_dispersion_imag
_atom_type_scat_source
C C 0.0033 0.0016 'International Tables Vol C Tables 4.2.6.8 and 6.1.1.4'
H H 0.0000 0.0000 'International Tables Vol C Tables 4.2.6.8 and 6.1.1.4'
N N 0.0061 0.0033 'International Tables Vol C Tables 4.2.6.8 and 6.1.1.4'
O O 0.0106 0.0060 'International Tables Vol C Tables 4.2.6.8 and 6.1.1.4'
P P 0.1023 0.0942 'International Tables Vol C Tables 4.2.6.8 and 6.1.1.4'

loop_
_geom_angle_atom_site_label_1
_geom_angle_atom_site_label_2
_geom_angle_atom_site_label_3
_geom_angle_site_symmetry_1
_geom_angle_site_symmetry_3
_geom_angle
_geom_angle_publ_flag
C1 N1 H11 . . 110.7(14) ?
C1 N1 H12 . . 115.2(15) ?
H11 N1 H12 . . 107(2) ?
C1 N1 H13 . . 110.5(14) ?
H11 N1 H13 . . 108.3(19) ?
H12 N1 H13 . . 105(2) ?
N1 C1 C2 . . 114.23(18) ?
N1 C1 H1A . . 108.7 ?
C2 C1 H1A . . 108.7 ?
N1 C1 H1B . . 108.7 ?
C2 C1 H1B . . 108.7 ?
H1A C1 H1B . . 107.6 ?
C3 C2 C1 . . 115.14(19) ?
C3 C2 H2A . . 108.5 ?
C1 C2 H2A . . 108.5 ?
C3 C2 H2B . . 108.5 ?
C1 C2 H2B . . 108.5 ?
H2A C2 H2B . . 107.5 ?
C2 C3 C3 . 3 112.1(2) ?
C2 C3 H3A . . 109.2 ?
C3 C3 H3A 3 . 109.2 ?
C2 C3 H3B . . 109.2 ?
C3 C3 H3B 3 . 109.2 ?
H3A C3 H3B . . 107.9 ?
O3 P1 O2 . . 114.23(8) y
O3 P1 O1 . . 111.27(8) y
O2 P1 O1 . . 105.83(8) y
O3 P1 C4 . . 111.37(9) y
O2 P1 C4 . . 109.71(8) y
O1 P1 C4 . . 103.79(8) y
P1 O1 H1 . . 113.8(18) ?
C5 C4 P1 . . 115.00(13) ?
C5 C4 H4A . . 108.5 ?
P1 C4 H4A . . 108.5 ?
C5 C4 H4B . . 108.5 ?
P1 C4 H4B . . 108.5 ?
H4A C4 H4B . . 107.5 ?
C4 C5 C6 . . 111.41(17) ?
C4 C5 H5A . . 109.3 ?
C6 C5 H5A . . 109.3 ?
C4 C5 H5B . . 109.3 ?
C6 C5 H5B . . 109.3 ?
H5A C5 H5B . . 108.0 ?
C6 C6 C5 3_665 . 113.6(2) ?
C6 C6 H6A 3_665 . 108.8 ?
C5 C6 H6A . . 108.8 ?
C6 C6 H6B 3_665 . 108.8 ?
C5 C6 H6B . . 108.8 ?
H6A C6 H6B . . 107.7 ?

loop_
_geom_bond_atom_site_label_1
_geom_bond_atom_site_label_2
_geom_bond_site_symmetry_2
_geom_bond_distance
_geom_bond_publ_flag
N1 C1 . 1.481(3) ?
N1 H11 . 0.89(2) ?
N1 H12 . 0.87(3) ?
N1 H13 . 0.90(2) ?
C1 C2 . 1.511(3) ?
C1 H1A . 0.9700 ?
C1 H1B . 0.9700 ?
C2 C3 . 1.494(3) ?
C2 H2A . 0.9700 ?
C2 H2B . 0.9700 ?
C3 C3 3 1.544(4) ?
C3 H3A . 0.9700 ?
C3 H3B . 0.9700 ?
P1 O3 . 1.4977(13) y
P1 O2 . 1.5112(13) y
P1 O1 . 1.5817(14) y
P1 C4 . 1.7907(18) ?
O1 H1 . 0.81(3) ?
C4 C5 . 1.511(3) ?
C4 H4A . 0.9700 ?
C4 H4B . 0.9700 ?
C5 C6 . 1.529(3) ?
C5 H5A . 0.9700 ?
C5 H5B . 0.9700 ?
C6 C6 3_665 1.503(4) ?
C6 H6A . 0.9700 ?
C6 H6B . 0.9700 ?

loop_
_geom_hbond_atom_site_label_D
_geom_hbond_atom_site_label_H
_geom_hbond_atom_site_label_A
_geom_hbond_site_symmetry_A
_geom_hbond_distance_DH
_geom_hbond_distance_HA
_geom_hbond_distance_DA
_geom_hbond_angle_DHA
N1 H11 O3 . 0.89(2) 1.90(2) 2.782(2) 168(2)
N1 H12 O3 4_565 0.87(3) 2.05(3) 2.905(2) 165(2)
N1 H13 O2 4_465 0.90(2) 1.94(2) 2.828(2) 170(2)
O1 H1 O2 4_565 0.81(3) 1.76(3) 2.5546(19) 168(3)

loop_
_geom_torsion_atom_site_label_1
_geom_torsion_atom_site_label_2
_geom_torsion_atom_site_label_3
_geom_torsion_atom_site_label_4
_geom_torsion_site_symmetry_4
_geom_torsion
_geom_torsion_publ_flag
N1 C1 C2 C3 . 69.9(3) y
C1 C2 C3 C3 3 174.2(3) y
O3 P1 C4 C5 . 56.90(17) ?
O2 P1 C4 C5 . -70.57(17) ?
O1 P1 C4 C5 . 176.71(15) ?
P1 C4 C5 C6 . -177.99(15) y
C4 C5 C6 C6 3_665 178.7(2) y

_cod_database_fobs_code 2241995
